data_2233274
loop_
_publ_author_name
'Mallah, Eyad'
'Sweidan, Kamal'
'Abu-Salem, Qutaiba'
'Abu Dayyih, Wael'
'Steimann, Manfred'

_publ_section_title
;
 2-Bromo-1,3-diisopropyl-4,5-dimethyl-1<i>H</i>-imidazol-3-ium
 dicyanidoargentate
;
_journal_coeditor_code QK2020
_journal_issue 1
_journal_name_full 'Acta Crystallographica Section E'
_journal_page_first m17
_journal_paper_doi 10.1107/S1600536811051828
_journal_volume 68
_journal_year 2012
_chemical_formula_iupac '(C11 H20 Br N2) [Ag (C N)2)]'
_chemical_formula_moiety 'C11 H20 Br N2 +, C2 Ag N2 -'
_chemical_formula_sum 'C13 H20 Ag Br N4'
_chemical_formula_weight 420.11
_chemical_name_systematic
;
2-Bromo-1,3-diisopropyl-4,5-dimethyl-1<i>H</i>-imidazol-3-ium
dicyanidoargentate
;
_space_group_IT_number 19
_symmetry_cell_setting orthorhombic
_symmetry_space_group_name_Hall 'P 2ac 2ab'
_symmetry_space_group_name_H-M 'P 21 21 21'
_atom_sites_solution_hydrogens geom
_atom_sites_solution_primary direct
_atom_sites_solution_secondary difmap
_audit_creation_method SHELXL-97
_cell_angle_alpha 90.00
_cell_angle_beta 90.00
_cell_angle_gamma 90.00
_cell_formula_units_Z 4
_cell_length_a 6.6986(15)
_cell_length_b 10.6222(14)
_cell_length_c 23.989(4)
_cell_measurement_reflns_used 25
_cell_measurement_temperature 291(2)
_cell_measurement_theta_max 13.03
_cell_measurement_theta_min 6.73
_cell_volume 1706.9(5)
_computing_cell_refinement 'CELDIM (Enraf--Nonius, 1989)'
_computing_data_collection 'CAD4 Software (Enraf--Nonius, 1989)'
_computing_data_reduction 'HELENA/PLATON (Spek, 2009),'
_computing_molecular_graphics 'SHELXTL (Sheldrick, 2008)'
_computing_publication_material 'SHELXTL (Sheldrick, 2008)'
_computing_structure_refinement 'SHELXL97 (Sheldrick, 2008)'
_computing_structure_solution 'SHELXS97 (Sheldrick, 2008)'
_diffrn_ambient_temperature 291(2)
_diffrn_measured_fraction_theta_full 0.998
_diffrn_measured_fraction_theta_max 0.998
_diffrn_measurement_device_type 'Enraf--Nonius CAD-4'
_diffrn_measurement_method '\w scans'
_diffrn_radiation_monochromator graphite
_diffrn_radiation_source 'fine-focus sealed tube'
_diffrn_radiation_type MoK\a
_diffrn_radiation_wavelength 0.71073
_diffrn_reflns_av_R_equivalents 0.0519
_diffrn_reflns_av_sigmaI/netI 0.1362
_diffrn_reflns_limit_h_max 8
_diffrn_reflns_limit_h_min -8
_diffrn_reflns_limit_k_max 13
_diffrn_reflns_limit_k_min -1
_diffrn_reflns_limit_l_max 29
_diffrn_reflns_limit_l_min -1
_diffrn_reflns_number 4327
_diffrn_reflns_theta_full 26.37
_diffrn_reflns_theta_max 26.37
_diffrn_reflns_theta_min 3.16
_diffrn_standards_decay_% 1.5
_diffrn_standards_interval_count 300
_diffrn_standards_interval_time 3600
_diffrn_standards_number 3
_exptl_absorpt_coefficient_mu 3.515
_exptl_absorpt_correction_T_max 1.00
_exptl_absorpt_correction_T_min 0.40
_exptl_absorpt_correction_type refdelf
_exptl_absorpt_process_details '(DIFABS; Walker & Stuart, 1983)'
_exptl_crystal_colour colourless
_exptl_crystal_density_diffrn 1.635
_exptl_crystal_density_method 'not measured'
_exptl_crystal_description block
_exptl_crystal_F_000 832
_exptl_crystal_size_max 0.40
_exptl_crystal_size_mid 0.20
_exptl_crystal_size_min 0.20
_refine_diff_density_max 0.328
_refine_diff_density_min -0.460
_refine_ls_extinction_coef 0.00128(16)
_refine_ls_extinction_expression Fc^*^=kFc[1+0.001xFc^2^\l^3^/sin(2\q)]^-1/4^
_refine_ls_extinction_method 'SHELXL97 (Sheldrick, 2008)'
_refine_ls_goodness_of_fit_ref 0.978
_refine_ls_hydrogen_treatment constr
_refine_ls_matrix_type full
_refine_ls_number_parameters 180
_refine_ls_number_reflns 3475
_refine_ls_number_restraints 0
_refine_ls_restrained_S_all 0.978
_refine_ls_R_factor_all 0.1664
_refine_ls_R_factor_gt 0.0517
_refine_ls_shift/su_max 0.001
_refine_ls_shift/su_mean 0.000
_refine_ls_structure_factor_coef Fsqd
_refine_ls_weighting_details 'calc w=1/[\s^2^(Fo^2^)+(0.0199P)^2^+0.0000P] where P=(Fo^2^+2Fc^2^)/3'
_refine_ls_weighting_scheme calc
_refine_ls_wR_factor_gt 0.0660
_refine_ls_wR_factor_ref 0.0823
_reflns_number_gt 1781
_reflns_number_total 3475
_reflns_threshold_expression I>2sigma(I)
_cod_data_source_file qk2020.cif
_cod_data_source_block I
_cod_database_code 2233274
_cod_database_fobs_code 2233274

loop_
_symmetry_equiv_pos_as_xyz
'x, y, z'
'-x+1/2, -y, z+1/2'
'x+1/2, -y+1/2, -z'
'-x, y+1/2, -z+1/2'

loop_
_atom_site_type_symbol
_atom_site_label
_atom_site_fract_x
_atom_site_fract_y
_atom_site_fract_z
_atom_site_U_iso_or_equiv
_atom_site_adp_type
_atom_site_calc_flag
_atom_site_refinement_flags
_atom_site_occupancy
_atom_site_symmetry_multiplicity
Ag Ag1 0.71941(9) 0.98742(7) 0.12744(3) 0.0718(2) Uani d . 1 1
C C1 0.6144(9) 0.5300(5) 0.1252(3) 0.0411(16) Uani d . 1 1
N N2 0.7155(9) 0.5116(6) 0.0780(2) 0.0417(16) Uani d . 1 1
C C3 0.8807(12) 0.4401(6) 0.0898(3) 0.045(2) Uani d . 1 1
C C4 0.8812(11) 0.4187(7) 0.1450(3) 0.048(2) Uani d . 1 1
N N5 0.7109(9) 0.4757(6) 0.1669(2) 0.0470(16) Uani d . 1 1
C C11 0.5572(13) 1.1454(10) 0.1123(4) 0.072(3) Uani d . 1 1
C C12 0.8919(14) 0.8303(9) 0.1400(4) 0.073(3) Uani d . 1 1
C C21 0.6467(13) 0.5572(8) 0.0225(3) 0.059(2) Uani d . 1 1
H H21 0.5233 0.6041 0.0296 0.071 Uiso calc R 1 1
C C22 0.7867(15) 0.6484(9) -0.0028(3) 0.092(3) Uani d . 1 1
H H22A 0.8289 0.7079 0.0249 0.138 Uiso calc R 1 1
H H22B 0.7212 0.6921 -0.0327 0.138 Uiso calc R 1 1
H H22C 0.9010 0.6044 -0.0171 0.138 Uiso calc R 1 1
C C23 0.5874(13) 0.4462(9) -0.0143(3) 0.087(3) Uani d . 1 1
H H23A 0.7051 0.4020 -0.0260 0.131 Uiso calc R 1 1
H H23B 0.5170 0.4766 -0.0465 0.131 Uiso calc R 1 1
H H23C 0.5027 0.3902 0.0063 0.131 Uiso calc R 1 1
C C31 1.0326(11) 0.3991(9) 0.0475(3) 0.076(3) Uani d . 1 1
H H31A 1.1349 0.3508 0.0656 0.115 Uiso calc R 1 1
H H31B 1.0910 0.4719 0.0303 0.115 Uiso calc R 1 1
H H31C 0.9689 0.3484 0.0196 0.115 Uiso calc R 1 1
C C41 1.0252(11) 0.3428(9) 0.1781(3) 0.085(3) Uani d . 1 1
H H41A 1.1237 0.3072 0.1537 0.128 Uiso calc R 1 1
H H41B 0.9553 0.2763 0.1969 0.128 Uiso calc R 1 1
H H41C 1.0896 0.3957 0.2051 0.128 Uiso calc R 1 1
C C51 0.6523(12) 0.4807(8) 0.2263(3) 0.056(2) Uani d . 1 1
H H51 0.5282 0.5296 0.2266 0.067 Uiso calc R 1 1
C C52 0.5934(14) 0.3535(9) 0.2481(3) 0.089(3) Uani d . 1 1
H H52A 0.5176 0.3096 0.2202 0.133 Uiso calc R 1 1
H H52B 0.5138 0.3635 0.2811 0.133 Uiso calc R 1 1
H H52C 0.7112 0.3060 0.2569 0.133 Uiso calc R 1 1
C C53 0.7912(14) 0.5544(8) 0.2608(3) 0.086(3) Uani d . 1 1
H H53A 0.9073 0.5047 0.2688 0.129 Uiso calc R 1 1
H H53B 0.7267 0.5776 0.2950 0.129 Uiso calc R 1 1
H H53C 0.8301 0.6290 0.2410 0.129 Uiso calc R 1 1
N N11 0.4683(10) 1.2343(8) 0.1047(3) 0.076(2) Uani d . 1 1
N N12 0.9891(11) 0.7474(8) 0.1450(4) 0.090(3) Uani d . 1 1
Br Br1 0.37724(11) 0.61731(7) 0.13261(3) 0.0596(3) Uani d . 1 1

loop_
_atom_site_aniso_label
_atom_site_aniso_U_11
_atom_site_aniso_U_22
_atom_site_aniso_U_33
_atom_site_aniso_U_12
_atom_site_aniso_U_13
_atom_site_aniso_U_23
Ag1 0.0664(4) 0.0772(5) 0.0718(4) 0.0139(4) 0.0084(4) 0.0021(5)
C1 0.040(4) 0.032(4) 0.051(4) -0.001(3) 0.002(5) -0.007(5)
N2 0.040(3) 0.053(4) 0.033(3) 0.010(4) -0.003(3) -0.001(4)
C3 0.050(5) 0.043(5) 0.042(5) 0.008(4) -0.005(4) -0.004(4)
C4 0.037(4) 0.052(5) 0.054(5) 0.003(4) -0.007(4) 0.010(4)
N5 0.046(3) 0.053(4) 0.042(3) 0.003(4) -0.001(3) 0.009(4)
C11 0.070(7) 0.077(8) 0.069(7) 0.017(5) 0.009(5) -0.001(6)
C12 0.077(6) 0.069(7) 0.072(7) -0.005(5) 0.015(6) -0.009(6)
C21 0.057(5) 0.070(6) 0.050(5) 0.016(5) -0.005(4) 0.010(5)
C22 0.106(8) 0.100(9) 0.070(6) -0.029(7) -0.004(6) 0.030(6)
C23 0.081(6) 0.108(9) 0.073(6) 0.010(6) -0.026(6) -0.013(6)
C31 0.061(5) 0.104(8) 0.063(5) 0.024(6) 0.003(4) -0.011(6)
C41 0.072(6) 0.112(9) 0.072(6) 0.031(6) -0.012(5) 0.023(6)
C51 0.063(6) 0.062(6) 0.042(4) 0.007(6) 0.003(4) 0.006(5)
C52 0.104(8) 0.100(9) 0.061(6) -0.016(7) 0.022(6) 0.010(6)
C53 0.112(8) 0.094(8) 0.052(5) -0.028(7) -0.008(5) -0.013(5)
N11 0.069(5) 0.079(6) 0.079(5) 0.009(5) 0.001(4) -0.006(5)
N12 0.082(6) 0.071(6) 0.117(8) 0.005(5) 0.002(5) -0.001(6)
Br1 0.0552(5) 0.0610(5) 0.0624(5) 0.0161(4) 0.0033(5) -0.0025(6)

loop_
_atom_type_symbol
_atom_type_description
_atom_type_scat_dispersion_real
_atom_type_scat_dispersion_imag
_atom_type_scat_source
C C 0.0033 0.0016 'International Tables Vol C Tables 4.2.6.8 and 6.1.1.4'
N N 0.0061 0.0033 'International Tables Vol C Tables 4.2.6.8 and 6.1.1.4'
Br Br -0.2901 2.4595 'International Tables Vol C Tables 4.2.6.8 and 6.1.1.4'
Ag Ag -0.8971 1.1015 'International Tables Vol C Tables 4.2.6.8 and 6.1.1.4'
H H 0.0000 0.0000 'International Tables Vol C Tables 4.2.6.8 and 6.1.1.4'

loop_
_geom_angle_atom_site_label_1
_geom_angle_atom_site_label_2
_geom_angle_atom_site_label_3
_geom_angle
C11 Ag1 C12 177.5(4)
N5 C1 N2 109.2(5)
N5 C1 Br1 124.4(6)
N2 C1 Br1 126.4(6)
C1 N2 C3 108.5(5)
C1 N2 C21 123.6(6)
C3 N2 C21 127.9(6)
C4 C3 N2 107.4(7)
C4 C3 C31 127.9(8)
N2 C3 C31 124.6(6)
C3 C4 N5 107.2(7)
C3 C4 C41 128.3(8)
N5 C4 C41 124.4(6)
C1 N5 C4 107.7(5)
C1 N5 C51 125.7(6)
C4 N5 C51 126.6(6)
N11 C11 Ag1 178.8(9)
N12 C12 Ag1 177.2(11)
C22 C21 N2 112.6(7)
C22 C21 C23 115.7(7)
N2 C21 C23 110.3(6)
C22 C21 H21 105.8
N2 C21 H21 105.8
C23 C21 H21 105.8
C21 C22 H22A 109.5
C21 C22 H22B 109.5
H22A C22 H22B 109.5
C21 C22 H22C 109.5
H22A C22 H22C 109.5
H22B C22 H22C 109.5
C21 C23 H23A 109.5
C21 C23 H23B 109.5
H23A C23 H23B 109.5
C21 C23 H23C 109.5
H23A C23 H23C 109.5
H23B C23 H23C 109.5
C3 C31 H31A 109.5
C3 C31 H31B 109.5
H31A C31 H31B 109.5
C3 C31 H31C 109.5
H31A C31 H31C 109.5
H31B C31 H31C 109.5
C4 C41 H41A 109.5
C4 C41 H41B 109.5
H41A C41 H41B 109.5
C4 C41 H41C 109.5
H41A C41 H41C 109.5
H41B C41 H41C 109.5
C53 C51 N5 113.2(7)
C53 C51 C52 116.7(7)
N5 C51 C52 111.9(7)
C53 C51 H51 104.5
N5 C51 H51 104.5
C52 C51 H51 104.5
C51 C52 H52A 109.5
C51 C52 H52B 109.5
H52A C52 H52B 109.5
C51 C52 H52C 109.5
H52A C52 H52C 109.5
H52B C52 H52C 109.5
C51 C53 H53A 109.5
C51 C53 H53B 109.5
H53A C53 H53B 109.5
C51 C53 H53C 109.5
H53A C53 H53C 109.5
H53B C53 H53C 109.5

loop_
_geom_bond_atom_site_label_1
_geom_bond_atom_site_label_2
_geom_bond_distance
Ag1 C11 2.032(10)
Ag1 C12 2.053(10)
C1 N5 1.325(7)
C1 N2 1.332(7)
C1 Br1 1.848(6)
N2 C3 1.371(8)
N2 C21 1.490(8)
C3 C4 1.344(8)
C3 C31 1.501(10)
C4 N5 1.394(8)
C4 C41 1.486(9)
N5 C51 1.478(8)
C11 N11 1.131(10)
C12 N12 1.102(10)
C21 C22 1.479(10)
C21 C23 1.526(10)
C21 H21 0.9800
C22 H22A 0.9600
C22 H22B 0.9600
C22 H22C 0.9600
C23 H23A 0.9600
C23 H23B 0.9600
C23 H23C 0.9600
C31 H31A 0.9600
C31 H31B 0.9600
C31 H31C 0.9600
C41 H41A 0.9600
C41 H41B 0.9600
C41 H41C 0.9600
C51 C53 1.471(11)
C51 C52 1.502(11)
C51 H51 0.9800
C52 H52A 0.9600
C52 H52B 0.9600
C52 H52C 0.9600
C53 H53A 0.9600
C53 H53B 0.9600
C53 H53C 0.9600

loop_
_geom_torsion_atom_site_label_1
_geom_torsion_atom_site_label_2
_geom_torsion_atom_site_label_3
_geom_torsion_atom_site_label_4
_geom_torsion
N5 C1 N2 C3 1.5(7)
Br1 C1 N2 C3 -178.6(5)
N5 C1 N2 C21 178.3(6)
Br1 C1 N2 C21 -1.8(9)
C1 N2 C3 C4 -1.8(8)
C21 N2 C3 C4 -178.5(7)
C1 N2 C3 C31 180.0(7)
C21 N2 C3 C31 3.3(12)
N2 C3 C4 N5 1.4(8)
C31 C3 C4 N5 179.5(7)
N2 C3 C4 C41 177.9(7)
C31 C3 C4 C41 -4.0(14)
N2 C1 N5 C4 -0.6(8)
Br1 C1 N5 C4 179.5(5)
N2 C1 N5 C51 176.6(7)
Br1 C1 N5 C51 -3.3(10)
C3 C4 N5 C1 -0.5(8)
C41 C4 N5 C1 -177.2(7)
C3 C4 N5 C51 -177.7(7)
C41 C4 N5 C51 5.7(12)
C12 Ag1 C11 N11 -10E1(5)
C11 Ag1 C12 N12 -1E1(3)
C1 N2 C21 C22 118.1(8)
C3 N2 C21 C22 -65.7(10)
C1 N2 C21 C23 -111.1(8)
C3 N2 C21 C23 65.2(10)
C1 N5 C51 C53 -111.4(8)
C4 N5 C51 C53 65.2(11)
C1 N5 C51 C52 114.3(9)
C4 N5 C51 C52 -69.0(10)
